data_4065187
loop_
_publ_author_name
'Vicente, Jos\'e'
'Abad, Jos\'e Antonio'
'L\'opez-Nicol\'as, Rosa-Mar\'ia'
'Jones, Peter G.'

_publ_section_title
;
 Palladated Oligophenylene Thioethers: Synthesis and Reactivity toward
 Isocyanides, Carbon Monoxide, and Alkynes
;
_journal_issue 18
_journal_name_full Organometallics
_journal_page_first 4983
_journal_paper_doi 10.1021/om200607h
_journal_volume 30
_journal_year 2011
_chemical_formula_sum 'C49 H45 F3 N4 O3 Pd S2'
_chemical_formula_weight 965.41
_chemical_name_systematic
;
 ?
;
_space_group_IT_number 2
_symmetry_cell_setting triclinic
_symmetry_space_group_name_Hall '-P 1'
_symmetry_space_group_name_H-M 'P -1'
_atom_sites_solution_hydrogens geom
_atom_sites_solution_primary Patterson
_atom_sites_solution_secondary difmap
_audit_creation_method SHELXL-97
_cell_angle_alpha 104.251(4)
_cell_angle_beta 91.167(4)
_cell_angle_gamma 108.462(4)
_cell_formula_units_Z 2
_cell_length_a 11.7151(6)
_cell_length_b 12.2861(8)
_cell_length_c 16.9683(11)
_cell_measurement_reflns_used 6954
_cell_measurement_temperature 133(2)
_cell_measurement_theta_max 30.3
_cell_measurement_theta_min 2.3
_cell_volume 2232.4(2)
_computing_cell_refinement 'Bruker SAINT'
_computing_data_collection 'Bruker SMART'
_computing_data_reduction 'Bruker SAINT'
_computing_molecular_graphics 'Siemens XP'
_computing_publication_material SHELXL-97
_computing_structure_refinement 'SHELXL-97 (Sheldrick, 1997)'
_computing_structure_solution 'SHELXS-97 (Sheldrick, 1990)'
_diffrn_ambient_temperature 133(2)
_diffrn_detector_area_resol_mean 8.192
_diffrn_measured_fraction_theta_full 0.996
_diffrn_measured_fraction_theta_max 0.996
_diffrn_measurement_device_type 'Bruker SMART 1000 CCD'
_diffrn_measurement_method '\w- & \f-scan'
_diffrn_radiation_monochromator graphite
_diffrn_radiation_source 'fine-focus sealed tube'
_diffrn_radiation_type MoK\a
_diffrn_radiation_wavelength 0.71073
_diffrn_reflns_av_R_equivalents 0.0374
_diffrn_reflns_av_sigmaI/netI 0.0530
_diffrn_reflns_limit_h_max 16
_diffrn_reflns_limit_h_min -16
_diffrn_reflns_limit_k_max 17
_diffrn_reflns_limit_k_min -17
_diffrn_reflns_limit_l_max 23
_diffrn_reflns_limit_l_min -23
_diffrn_reflns_number 43547
_diffrn_reflns_theta_full 30.00
_diffrn_reflns_theta_max 30.03
_diffrn_reflns_theta_min 1.25
_exptl_absorpt_coefficient_mu 0.569
_exptl_absorpt_correction_T_max 0.928
_exptl_absorpt_correction_T_min 0.821
_exptl_absorpt_correction_type multi-scan
_exptl_absorpt_process_details SADABS
_exptl_crystal_colour red
_exptl_crystal_density_diffrn 1.436
_exptl_crystal_density_method 'not measured'
_exptl_crystal_description prism
_exptl_crystal_F_000 992
_exptl_crystal_size_max 0.27
_exptl_crystal_size_mid 0.11
_exptl_crystal_size_min 0.08
_refine_diff_density_max 0.518
_refine_diff_density_min -0.434
_refine_diff_density_rms 0.072
_refine_ls_extinction_method none
_refine_ls_goodness_of_fit_ref 0.974
_refine_ls_hydrogen_treatment 'rigid methyls, others riding'
_refine_ls_matrix_type full
_refine_ls_number_parameters 567
_refine_ls_number_reflns 13029
_refine_ls_number_restraints 0
_refine_ls_restrained_S_all 0.974
_refine_ls_R_factor_all 0.0484
_refine_ls_R_factor_gt 0.0314
_refine_ls_shift/su_max 0.001
_refine_ls_shift/su_mean 0.000
_refine_ls_structure_factor_coef Fsqd
_refine_ls_weighting_details 'calc w=1/[\s^2^(Fo^2^)+(0.0318P)^2^] where P=(Fo^2^+2Fc^2^)/3'
_refine_ls_weighting_scheme calc
_refine_ls_wR_factor_gt 0.0656
_refine_ls_wR_factor_ref 0.0699
_reflns_number_gt 10172
_reflns_number_total 13029
_reflns_threshold_expression >2sigma(I)
_cod_data_source_file om200607h_si_001.cif
_cod_data_source_block rummel
_cod_depositor_comments
;
The following automatic conversions were performed:

'_geom_bond_publ_flag' value 'Y' changed to 'y' according to
/home/saulius/struct/CIF-dictionaries/cif_core.dic dictionary named
'cif_core.dic' version 2.4.1 from 2010-06-29 (23
times).

'_geom_angle_publ_flag' value 'Y' changed to 'y' according
to /home/saulius/struct/CIF-dictionaries/cif_core.dic dictionary
named 'cif_core.dic' version 2.4.1 from 2010-06-29 (35 times).

Automatic conversion script
Id: cif_fix_values 1715 2011-07-08 13:25:40Z adriana 

 Adding full bibliography for 4065180--4065189.cif.
;
_cod_database_code 4065187

loop_
_symmetry_equiv_pos_as_xyz
'x, y, z'
'-x, -y, -z'

loop_
_atom_site_label
_atom_site_type_symbol
_atom_site_fract_x
_atom_site_fract_y
_atom_site_fract_z
_atom_site_U_iso_or_equiv
_atom_site_adp_type
_atom_site_occupancy
_atom_site_symmetry_multiplicity
_atom_site_calc_flag
_atom_site_refinement_flags
Pd Pd 0.034471(11) -0.017499(12) 0.217271(8) 0.01533(4) Uani 1 1 d .
S1 S 0.26668(4) 0.40212(4) 0.39770(3) 0.02569(10) Uani 1 1 d .
N1 N -0.00702(12) 0.12807(12) 0.28505(8) 0.0152(3) Uani 1 1 d .
N4 N 0.19919(12) 0.30366(13) 0.18682(8) 0.0180(3) Uani 1 1 d .
N5 N 0.29758(12) 0.11619(13) 0.22093(8) 0.0192(3) Uani 1 1 d .
N6 N 0.10738(13) -0.22425(13) 0.10843(9) 0.0205(3) Uani 1 1 d .
C10 C 0.06071(14) 0.23048(15) 0.27776(9) 0.0156(3) Uani 1 1 d .
C11 C -0.10720(15) 0.12007(15) 0.33463(10) 0.0174(3) Uani 1 1 d .
C12 C -0.22315(15) 0.09175(16) 0.29606(11) 0.0211(4) Uani 1 1 d .
C13 C -0.31695(17) 0.09082(17) 0.34532(12) 0.0300(4) Uani 1 1 d .
H13 H -0.3967 0.0727 0.3208 0.036 Uiso 1 1 calc R
C14 C -0.29563(18) 0.11584(18) 0.42917(13) 0.0342(5) Uani 1 1 d .
H14 H -0.3599 0.1177 0.4622 0.041 Uiso 1 1 calc R
C15 C -0.18100(18) 0.13819(17) 0.46513(12) 0.0301(4) Uani 1 1 d .
H15 H -0.1678 0.1532 0.5228 0.036 Uiso 1 1 calc R
C16 C -0.08422(16) 0.13925(16) 0.41878(10) 0.0220(4) Uani 1 1 d .
C17 C -0.24886(16) 0.06101(17) 0.20475(11) 0.0266(4) Uani 1 1 d .
H17A H -0.2751 -0.0256 0.1824 0.032 Uiso 1 1 calc R
H17B H -0.1753 0.0980 0.1814 0.032 Uiso 1 1 calc R
H17C H -0.3130 0.0906 0.1909 0.032 Uiso 1 1 calc R
C18 C 0.03810(17) 0.15522(19) 0.45823(11) 0.0317(5) Uani 1 1 d .
H18A H 0.0633 0.0872 0.4321 0.038 Uiso 1 1 calc R
H18B H 0.0338 0.1602 0.5166 0.038 Uiso 1 1 calc R
H18C H 0.0970 0.2287 0.4517 0.038 Uiso 1 1 calc R
C21 C 0.04500(14) 0.34619(15) 0.31571(10) 0.0164(3) Uani 1 1 d .
C22 C 0.13607(15) 0.43583(16) 0.37273(10) 0.0196(4) Uani 1 1 d .
C23 C 0.11913(16) 0.54392(16) 0.40745(11) 0.0242(4) Uani 1 1 d .
H23 H 0.1790 0.6040 0.4474 0.029 Uiso 1 1 calc R
C24 C 0.01548(17) 0.56437(17) 0.38404(11) 0.0266(4) Uani 1 1 d .
H24 H 0.0052 0.6388 0.4076 0.032 Uiso 1 1 calc R
C25 C -0.07322(16) 0.47740(16) 0.32662(11) 0.0227(4) Uani 1 1 d .
H25 H -0.1434 0.4926 0.3100 0.027 Uiso 1 1 calc R
C26 C -0.05922(15) 0.36830(16) 0.29354(10) 0.0193(3) Uani 1 1 d .
H26 H -0.1212 0.3077 0.2553 0.023 Uiso 1 1 calc R
C31 C 0.35090(15) 0.52803(16) 0.47739(10) 0.0225(4) Uani 1 1 d .
C32 C 0.44824(17) 0.61441(18) 0.46098(12) 0.0307(4) Uani 1 1 d .
H32 H 0.4665 0.6101 0.4062 0.037 Uiso 1 1 calc R
C33 C 0.51940(18) 0.70739(19) 0.52440(13) 0.0371(5) Uani 1 1 d .
H33 H 0.5866 0.7671 0.5132 0.044 Uiso 1 1 calc R
C34 C 0.49309(18) 0.7135(2) 0.60342(13) 0.0379(5) Uani 1 1 d .
H34 H 0.5429 0.7767 0.6469 0.046 Uiso 1 1 calc R
C35 C 0.39483(19) 0.6283(2) 0.61988(12) 0.0383(5) Uani 1 1 d .
H35 H 0.3757 0.6341 0.6746 0.046 Uiso 1 1 calc R
C36 C 0.32395(18) 0.53462(19) 0.55709(11) 0.0317(4) Uani 1 1 d .
H36 H 0.2570 0.4749 0.5685 0.038 Uiso 1 1 calc R
C40 C 0.15862(14) 0.22245(15) 0.22329(9) 0.0157(3) Uani 1 1 d .
C41 C 0.28215(15) 0.30188(16) 0.12642(10) 0.0197(4) Uani 1 1 d .
C42 C 0.39424(16) 0.39351(17) 0.14423(11) 0.0253(4) Uani 1 1 d .
C43 C 0.47085(18) 0.40340(19) 0.08309(13) 0.0325(5) Uani 1 1 d .
H43 H 0.5486 0.4629 0.0950 0.039 Uiso 1 1 calc R
C44 C 0.43577(19) 0.32827(19) 0.00548(13) 0.0347(5) Uani 1 1 d .
H44 H 0.4887 0.3368 -0.0359 0.042 Uiso 1 1 calc R
C45 C 0.32365(18) 0.24056(18) -0.01214(12) 0.0299(4) Uani 1 1 d .
H45 H 0.2995 0.1902 -0.0662 0.036 Uiso 1 1 calc R
C46 C 0.24495(16) 0.22448(16) 0.04804(11) 0.0232(4) Uani 1 1 d .
C47 C 0.42946(19) 0.4795(2) 0.22783(13) 0.0401(5) Uani 1 1 d .
H47A H 0.5079 0.5401 0.2287 0.048 Uiso 1 1 calc R
H47B H 0.4353 0.4365 0.2685 0.048 Uiso 1 1 calc R
H47C H 0.3680 0.5180 0.2408 0.048 Uiso 1 1 calc R
C48 C 0.12353(17) 0.12850(18) 0.02695(12) 0.0323(5) Uani 1 1 d .
H48A H 0.1234 0.0643 0.0517 0.039 Uiso 1 1 calc R
H48B H 0.1070 0.0968 -0.0326 0.039 Uiso 1 1 calc R
H48C H 0.0609 0.1616 0.0479 0.039 Uiso 1 1 calc R
C50 C 0.18790(14) 0.10972(15) 0.21689(9) 0.0163(3) Uani 1 1 d .
C51 C 0.33797(15) 0.01767(16) 0.21661(11) 0.0214(4) Uani 1 1 d .
C52 C 0.40465(16) -0.00896(17) 0.15132(12) 0.0275(4) Uani 1 1 d .
C53 C 0.44165(17) -0.10754(19) 0.14151(14) 0.0361(5) Uani 1 1 d .
H53 H 0.4822 -0.1298 0.0955 0.043 Uiso 1 1 calc R
C54 C 0.42027(18) -0.17334(19) 0.19768(14) 0.0402(5) Uani 1 1 d .
H54 H 0.4445 -0.2418 0.1898 0.048 Uiso 1 1 calc R
C55 C 0.36353(18) -0.14021(19) 0.26574(14) 0.0357(5) Uani 1 1 d .
H55 H 0.3539 -0.1835 0.3059 0.043 Uiso 1 1 calc R
C56 C 0.32007(16) -0.04442(17) 0.27670(12) 0.0267(4) Uani 1 1 d .
C57 C 0.43490(19) 0.0688(2) 0.09326(13) 0.0384(5) Uani 1 1 d .
H57A H 0.5062 0.0598 0.0668 0.046 Uiso 1 1 calc R
H57B H 0.4521 0.1521 0.1237 0.046 Uiso 1 1 calc R
H57C H 0.3661 0.0449 0.0516 0.046 Uiso 1 1 calc R
C58 C 0.25870(18) -0.0111(2) 0.35130(12) 0.0334(5) Uani 1 1 d .
H58A H 0.1745 -0.0641 0.3433 0.040 Uiso 1 1 calc R
H58B H 0.2606 0.0714 0.3603 0.040 Uiso 1 1 calc R
H58C H 0.3010 -0.0188 0.3990 0.040 Uiso 1 1 calc R
C60 C 0.08438(15) -0.14537(16) 0.14837(10) 0.0192(3) Uani 1 1 d .
C61 C 0.13729(15) -0.32329(15) 0.06499(10) 0.0188(3) Uani 1 1 d .
C62 C 0.17496(16) -0.32496(17) -0.01260(11) 0.0238(4) Uani 1 1 d .
C63 C 0.20323(17) -0.42416(18) -0.05368(11) 0.0294(4) Uani 1 1 d .
H63 H 0.2291 -0.4285 -0.1067 0.035 Uiso 1 1 calc R
C64 C 0.19446(17) -0.51617(18) -0.01906(12) 0.0322(5) Uani 1 1 d .
H64 H 0.2138 -0.5835 -0.0483 0.039 Uiso 1 1 calc R
C65 C 0.15741(17) -0.51089(17) 0.05850(12) 0.0297(4) Uani 1 1 d .
H65 H 0.1520 -0.5749 0.0819 0.036 Uiso 1 1 calc R
C66 C 0.12813(15) -0.41391(16) 0.10270(11) 0.0224(4) Uani 1 1 d .
C67 C 0.1840(2) -0.2245(2) -0.05043(13) 0.0408(5) Uani 1 1 d .
H67A H 0.2441 -0.2216 -0.0899 0.049 Uiso 1 1 calc R
H67B H 0.2088 -0.1491 -0.0076 0.049 Uiso 1 1 calc R
H67C H 0.1051 -0.2372 -0.0785 0.049 Uiso 1 1 calc R
C68 C 0.08794(18) -0.40749(18) 0.18655(11) 0.0309(4) Uani 1 1 d .
H68A H 0.0024 -0.4135 0.1847 0.037 Uiso 1 1 calc R
H68B H 0.1367 -0.3315 0.2242 0.037 Uiso 1 1 calc R
H68C H 0.0984 -0.4732 0.2055 0.037 Uiso 1 1 calc R
S2 S -0.15560(4) -0.24059(4) 0.26500(3) 0.02345(10) Uani 1 1 d .
O1 O -0.14277(10) -0.14180(11) 0.22839(7) 0.0226(3) Uani 1 1 d .
O2 O -0.05076(12) -0.22532(14) 0.31700(9) 0.0367(3) Uani 1 1 d .
O3 O -0.21240(15) -0.35492(13) 0.20950(9) 0.0442(4) Uani 1 1 d .
C99 C -0.26868(17) -0.22566(17) 0.33527(12) 0.0266(4) Uani 1 1 d .
F1 F -0.30144(11) -0.31919(11) 0.36706(8) 0.0442(3) Uani 1 1 d .
F2 F -0.36736(10) -0.22191(12) 0.29817(8) 0.0456(3) Uani 1 1 d .
F3 F -0.22623(11) -0.12846(11) 0.39683(7) 0.0373(3) Uani 1 1 d .

loop_
_atom_site_aniso_label
_atom_site_aniso_U_11
_atom_site_aniso_U_22
_atom_site_aniso_U_33
_atom_site_aniso_U_23
_atom_site_aniso_U_13
_atom_site_aniso_U_12
Pd 0.01671(6) 0.01220(7) 0.01668(6) 0.00293(5) 0.00334(4) 0.00488(5)
S1 0.0216(2) 0.0203(2) 0.0309(2) -0.00297(19) -0.00321(18) 0.00892(19)
N1 0.0158(7) 0.0144(7) 0.0146(6) 0.0019(5) 0.0016(5) 0.0053(6)
N4 0.0170(7) 0.0169(8) 0.0190(7) 0.0033(6) 0.0040(5) 0.0052(6)
N5 0.0199(7) 0.0185(8) 0.0205(7) 0.0046(6) 0.0045(6) 0.0086(6)
N6 0.0235(8) 0.0176(8) 0.0207(7) 0.0047(6) 0.0029(6) 0.0075(6)
C10 0.0153(8) 0.0177(9) 0.0145(8) 0.0042(6) 0.0010(6) 0.0069(7)
C11 0.0182(8) 0.0117(8) 0.0223(8) 0.0052(7) 0.0073(7) 0.0041(6)
C12 0.0208(9) 0.0147(9) 0.0295(9) 0.0087(7) 0.0067(7) 0.0056(7)
C13 0.0209(9) 0.0268(11) 0.0445(12) 0.0115(9) 0.0120(8) 0.0088(8)
C14 0.0337(11) 0.0287(12) 0.0436(12) 0.0109(9) 0.0256(9) 0.0128(9)
C15 0.0426(12) 0.0210(10) 0.0246(10) 0.0050(8) 0.0160(8) 0.0078(9)
C16 0.0283(9) 0.0143(9) 0.0216(9) 0.0046(7) 0.0078(7) 0.0041(7)
C17 0.0216(9) 0.0257(11) 0.0310(10) 0.0090(8) -0.0030(8) 0.0049(8)
C18 0.0363(11) 0.0361(12) 0.0200(9) 0.0077(8) 0.0018(8) 0.0081(9)
C21 0.0179(8) 0.0147(9) 0.0172(8) 0.0043(6) 0.0077(6) 0.0061(7)
C22 0.0200(8) 0.0178(9) 0.0215(8) 0.0045(7) 0.0046(7) 0.0076(7)
C23 0.0268(9) 0.0168(9) 0.0246(9) -0.0011(7) 0.0018(7) 0.0062(7)
C24 0.0325(10) 0.0198(10) 0.0292(10) 0.0028(8) 0.0082(8) 0.0136(8)
C25 0.0230(9) 0.0233(10) 0.0266(9) 0.0081(8) 0.0078(7) 0.0126(8)
C26 0.0182(8) 0.0190(9) 0.0211(8) 0.0065(7) 0.0058(7) 0.0055(7)
C31 0.0199(9) 0.0217(10) 0.0237(9) 0.0005(7) -0.0010(7) 0.0083(7)
C32 0.0265(10) 0.0302(12) 0.0289(10) 0.0024(8) 0.0035(8) 0.0049(8)
C33 0.0246(10) 0.0307(12) 0.0437(12) -0.0022(10) 0.0025(9) 0.0019(9)
C34 0.0284(11) 0.0381(13) 0.0366(12) -0.0128(10) -0.0091(9) 0.0146(10)
C35 0.0426(13) 0.0468(15) 0.0240(10) 0.0003(9) 0.0028(9) 0.0197(11)
C36 0.0324(11) 0.0321(12) 0.0282(10) 0.0057(9) 0.0055(8) 0.0090(9)
C40 0.0141(8) 0.0138(8) 0.0161(8) 0.0001(6) 0.0004(6) 0.0032(6)
C41 0.0211(8) 0.0169(9) 0.0245(9) 0.0083(7) 0.0079(7) 0.0086(7)
C42 0.0233(9) 0.0219(10) 0.0310(10) 0.0097(8) 0.0079(8) 0.0055(8)
C43 0.0264(10) 0.0273(11) 0.0446(12) 0.0152(9) 0.0148(9) 0.0053(8)
C44 0.0396(12) 0.0326(12) 0.0402(12) 0.0171(10) 0.0272(10) 0.0163(10)
C45 0.0418(12) 0.0260(11) 0.0252(10) 0.0065(8) 0.0133(8) 0.0155(9)
C46 0.0276(9) 0.0205(10) 0.0235(9) 0.0070(7) 0.0075(7) 0.0097(8)
C47 0.0323(11) 0.0330(13) 0.0379(12) 0.0017(10) 0.0060(9) -0.0063(9)
C48 0.0341(11) 0.0300(12) 0.0250(10) 0.0001(8) 0.0021(8) 0.0053(9)
C50 0.0192(8) 0.0155(9) 0.0128(7) 0.0020(6) 0.0039(6) 0.0052(7)
C51 0.0153(8) 0.0172(9) 0.0302(9) 0.0030(7) -0.0019(7) 0.0060(7)
C52 0.0190(9) 0.0264(11) 0.0354(11) 0.0002(8) 0.0016(8) 0.0111(8)
C53 0.0263(10) 0.0326(12) 0.0480(13) -0.0020(10) -0.0006(9) 0.0177(9)
C54 0.0300(11) 0.0245(12) 0.0631(15) -0.0003(11) -0.0117(10) 0.0150(9)
C55 0.0287(11) 0.0274(12) 0.0505(13) 0.0141(10) -0.0113(9) 0.0069(9)
C56 0.0196(9) 0.0233(10) 0.0360(11) 0.0092(8) -0.0047(8) 0.0052(8)
C57 0.0397(12) 0.0465(14) 0.0377(12) 0.0112(10) 0.0188(10) 0.0252(11)
C58 0.0296(10) 0.0384(13) 0.0335(11) 0.0189(10) -0.0015(8) 0.0065(9)
C60 0.0219(9) 0.0170(9) 0.0188(8) 0.0070(7) 0.0034(7) 0.0047(7)
C61 0.0182(8) 0.0159(9) 0.0215(8) 0.0009(7) 0.0024(7) 0.0077(7)
C62 0.0254(9) 0.0245(10) 0.0215(9) 0.0044(7) 0.0036(7) 0.0095(8)
C63 0.0302(10) 0.0327(12) 0.0243(10) 0.0010(8) 0.0083(8) 0.0138(9)
C64 0.0320(11) 0.0267(11) 0.0368(11) -0.0016(9) 0.0057(9) 0.0158(9)
C65 0.0325(10) 0.0207(10) 0.0404(11) 0.0096(9) 0.0054(9) 0.0136(8)
C66 0.0206(9) 0.0212(10) 0.0256(9) 0.0054(7) 0.0029(7) 0.0076(7)
C67 0.0601(15) 0.0436(14) 0.0291(11) 0.0168(10) 0.0155(10) 0.0255(12)
C68 0.0389(11) 0.0279(11) 0.0311(10) 0.0150(9) 0.0102(9) 0.0125(9)
S2 0.0275(2) 0.0176(2) 0.0264(2) 0.00669(18) 0.00861(18) 0.00817(19)
O1 0.0197(6) 0.0225(7) 0.0269(7) 0.0111(5) 0.0040(5) 0.0049(5)
O2 0.0305(7) 0.0471(10) 0.0468(9) 0.0259(7) 0.0104(6) 0.0217(7)
O3 0.0654(11) 0.0192(8) 0.0374(8) -0.0004(6) 0.0160(8) 0.0049(7)
C99 0.0251(10) 0.0229(10) 0.0327(10) 0.0102(8) 0.0068(8) 0.0069(8)
F1 0.0519(8) 0.0344(8) 0.0540(8) 0.0266(6) 0.0272(6) 0.0125(6)
F2 0.0227(6) 0.0574(9) 0.0601(8) 0.0220(7) 0.0055(6) 0.0130(6)
F3 0.0480(7) 0.0303(7) 0.0320(6) 0.0022(5) 0.0121(5) 0.0150(6)

loop_
_atom_type_symbol
_atom_type_description
_atom_type_scat_dispersion_real
_atom_type_scat_dispersion_imag
_atom_type_scat_source
C C 0.0033 0.0016 'International Tables Vol C Tables 4.2.6.8 and 6.1.1.4'
H H 0.0000 0.0000 'International Tables Vol C Tables 4.2.6.8 and 6.1.1.4'
N N 0.0061 0.0033 'International Tables Vol C Tables 4.2.6.8 and 6.1.1.4'
O O 0.0106 0.0060 'International Tables Vol C Tables 4.2.6.8 and 6.1.1.4'
F F 0.0171 0.0103 'International Tables Vol C Tables 4.2.6.8 and 6.1.1.4'
S S 0.1246 0.1234 'International Tables Vol C Tables 4.2.6.8 and 6.1.1.4'
Pd Pd -0.9988 1.0072 'International Tables Vol C Tables 4.2.6.8 and 6.1.1.4'

loop_
_geom_angle_atom_site_label_1
_geom_angle_atom_site_label_2
_geom_angle_atom_site_label_3
_geom_angle
_geom_angle_publ_flag
C60 Pd C50 94.45(7) y
C60 Pd N1 174.75(6) y
C50 Pd N1 80.82(6) y
C60 Pd O1 92.70(6) y
C50 Pd O1 172.83(6) y
N1 Pd O1 92.06(5) y
C31 S1 C22 103.74(8) y
C10 N1 C11 120.29(14) y
C10 N1 Pd 115.19(10) y
C11 N1 Pd 124.46(11) y
C40 N4 C41 124.95(15) y
C50 N5 C51 124.36(15) y
C60 N6 C61 175.62(17) y
N1 C10 C21 125.49(14) y
N1 C10 C40 113.34(14) y
C21 C10 C40 121.15(14) y
C16 C11 C12 122.57(15) ?
C16 C11 N1 118.77(15) ?
C12 C11 N1 118.65(14) ?
C13 C12 C11 117.65(17) ?
C13 C12 C17 120.08(16) ?
C11 C12 C17 122.26(15) ?
C14 C13 C12 120.92(18) ?
C15 C14 C13 120.00(17) ?
C14 C15 C16 121.43(18) ?
C15 C16 C11 117.24(17) ?
C15 C16 C18 120.70(16) ?
C11 C16 C18 122.01(15) ?
C26 C21 C22 119.42(16) ?
C26 C21 C10 120.15(15) ?
C22 C21 C10 120.40(15) ?
C23 C22 C21 119.27(16) ?
C23 C22 S1 123.62(14) ?
C21 C22 S1 117.09(13) ?
C24 C23 C22 120.33(17) ?
C25 C24 C23 120.61(17) ?
C26 C25 C24 119.62(17) ?
C25 C26 C21 120.69(16) ?
C32 C31 C36 120.07(17) ?
C32 C31 S1 120.17(14) ?
C36 C31 S1 119.58(15) ?
C31 C32 C33 119.83(19) ?
C34 C33 C32 120.1(2) ?
C33 C34 C35 120.23(19) ?
C34 C35 C36 120.12(19) ?
C35 C36 C31 119.66(19) ?
N4 C40 C10 118.35(15) y
N4 C40 C50 129.86(15) y
C10 C40 C50 111.66(14) y
C46 C41 C42 121.26(16) ?
C46 C41 N4 120.74(15) ?
C42 C41 N4 117.10(15) ?
C43 C42 C41 118.63(18) ?
C43 C42 C47 121.12(17) ?
C41 C42 C47 120.25(16) ?
C44 C43 C42 120.94(18) ?
C43 C44 C45 119.96(17) ?
C44 C45 C46 121.22(18) ?
C45 C46 C41 117.91(17) ?
C45 C46 C48 119.96(17) ?
C41 C46 C48 122.10(15) ?
N5 C50 C40 118.43(15) y
N5 C50 Pd 133.78(14) y
C40 C50 Pd 107.29(11) y
C56 C51 C52 121.50(17) ?
C56 C51 N5 122.38(16) ?
C52 C51 N5 115.98(16) ?
C53 C52 C51 118.72(19) ?
C53 C52 C57 121.11(18) ?
C51 C52 C57 120.17(17) ?
C54 C53 C52 120.6(2) ?
C53 C54 C55 120.1(2) ?
C54 C55 C56 121.4(2) ?
C55 C56 C51 117.25(18) ?
C55 C56 C58 119.94(18) ?
C51 C56 C58 122.81(17) ?
N6 C60 Pd 176.25(15) y
C66 C61 C62 123.74(16) ?
C66 C61 N6 117.67(15) ?
C62 C61 N6 118.59(16) ?
C63 C62 C61 116.96(17) ?
C63 C62 C67 121.36(16) ?
C61 C62 C67 121.68(17) ?
C64 C63 C62 121.25(17) ?
C63 C64 C65 120.09(18) ?
C64 C65 C66 121.33(18) ?
C65 C66 C61 116.62(16) ?
C65 C66 C68 121.69(17) ?
C61 C66 C68 121.69(16) ?
O3 S2 O2 117.46(10) y
O3 S2 O1 113.62(8) y
O2 S2 O1 113.61(8) y
O3 S2 C99 103.44(9) y
O2 S2 C99 104.06(9) y
O1 S2 C99 102.24(8) y
S2 O1 Pd 122.52(7) y
F2 C99 F3 108.06(16) y
F2 C99 F1 107.74(15) y
F3 C99 F1 107.52(15) y
F2 C99 S2 111.94(13) y
F3 C99 S2 111.81(13) y
F1 C99 S2 109.59(13) y

loop_
_geom_bond_atom_site_label_1
_geom_bond_atom_site_label_2
_geom_bond_distance
_geom_bond_publ_flag
Pd C60 1.9703(18) y
Pd C50 1.9748(16) y
Pd N1 2.0781(13) y
Pd O1 2.1975(12) y
S1 C31 1.7731(18) y
S1 C22 1.7758(17) y
N1 C10 1.295(2) y
N1 C11 1.450(2) y
N4 C40 1.273(2) y
N4 C41 1.428(2) y
N5 C50 1.261(2) y
N5 C51 1.419(2) y
N6 C60 1.149(2) y
N6 C61 1.409(2) y
C10 C21 1.480(2) y
C10 C40 1.500(2) y
C11 C16 1.395(2) ?
C11 C12 1.395(2) ?
C12 C13 1.393(2) ?
C12 C17 1.502(2) ?
C13 C14 1.379(3) ?
C14 C15 1.379(3) ?
C15 C16 1.391(2) ?
C16 C18 1.503(3) ?
C21 C26 1.396(2) ?
C21 C22 1.406(2) ?
C22 C23 1.392(2) ?
C23 C24 1.385(2) ?
C24 C25 1.383(3) ?
C25 C26 1.383(2) ?
C31 C32 1.377(3) ?
C31 C36 1.384(2) ?
C32 C33 1.383(3) ?
C33 C34 1.371(3) ?
C34 C35 1.375(3) ?
C35 C36 1.380(3) ?
C40 C50 1.509(2) y
C41 C46 1.398(2) ?
C41 C42 1.401(2) ?
C42 C43 1.388(2) ?
C42 C47 1.504(3) ?
C43 C44 1.376(3) ?
C44 C45 1.380(3) ?
C45 C46 1.398(2) ?
C46 C48 1.500(3) ?
C51 C56 1.399(3) ?
C51 C52 1.401(2) ?
C52 C53 1.385(3) ?
C52 C57 1.507(3) ?
C53 C54 1.373(3) ?
C54 C55 1.383(3) ?
C55 C56 1.398(3) ?
C56 C58 1.502(3) ?
C61 C66 1.392(2) ?
C61 C62 1.394(2) ?
C62 C63 1.388(3) ?
C62 C67 1.502(3) ?
C63 C64 1.375(3) ?
C64 C65 1.387(3) ?
C65 C66 1.389(2) ?
C66 C68 1.499(2) ?
S2 O3 1.4262(15) y
S2 O2 1.4320(14) y
S2 O1 1.4633(13) y
S2 C99 1.8223(19) y
C99 F2 1.324(2) y
C99 F3 1.324(2) y
C99 F1 1.339(2) y
